data_7715314
loop_
_publ_author_name
'Dorow, Richard C. C.'
'Liebing, Phil'
'G&#xf6;rls, Helmar'
'Westerhausen, Matthias'

_publ_section_title
;
 Coordination chemistry of alkali metal dimesityl-thio- and
 dimesityl-selenophosphinites
 [(L)<sub>2</sub>A-EPMes<sub>2</sub>]<sub>2</sub> (A = Li, Na, K; E = S,
 Se; L = THF, THP) and [(18C6)K-SPMes<sub>2</sub>].
;
_journal_issue 12
_journal_name_full 'Dalton transactions (Cambridge, England : 2003)'
_journal_page_first 5711
_journal_page_last 5720
_journal_paper_doi 10.1039/d4dt00264d
_journal_volume 53
_journal_year 2024
_chemical_formula_moiety 'C56 H84 K2 O4 P2 Se2'
_chemical_formula_sum 'C56 H84 K2 O4 P2 Se2'
_chemical_formula_weight 1119.29
_space_group_crystal_system monoclinic
_space_group_IT_number 14
_space_group_name_Hall '-P 2yn'
_space_group_name_H-M_alt 'P 1 21/n 1'
_atom_sites_solution_hydrogens geom
_atom_sites_solution_primary direct
_atom_sites_solution_secondary difmap
_audit_creation_method SHELXL-2018/3
_audit_update_record
;
2022-07-05 deposited with the CCDC.	2024-02-29 downloaded from the CCDC.
;
_cell_angle_alpha 90
_cell_angle_beta 92.518(10)
_cell_angle_gamma 90
_cell_formula_units_Z 2
_cell_length_a 12.344(3)
_cell_length_b 17.315(4)
_cell_length_c 13.494(4)
_cell_measurement_reflns_used 49625
_cell_measurement_temperature 133(2)
_cell_measurement_theta_max 31.673
_cell_measurement_theta_min 1.914
_cell_volume 2881.4(13)
_computing_cell_refinement DENZO
_computing_data_collection COLLECT
_computing_data_reduction DENZO
_computing_molecular_graphics SHELXTL/PC
_computing_publication_material 'SHELXL-2018/3 (Sheldrick, 2018)'
_computing_structure_refinement 'SHELXL-2018/3 (Sheldrick, 2018)'
_computing_structure_solution 'SHELXT 2018/2 (Sheldrick, 2018)'
_diffrn_ambient_temperature 133(2)
_diffrn_measured_fraction_theta_full 1.000
_diffrn_measured_fraction_theta_max 0.918
_diffrn_measurement_device_type KappaCCD
_diffrn_measurement_method 'phi + omega - scans'
_diffrn_radiation_type MoK\a
_diffrn_radiation_wavelength 0.71073
_diffrn_reflns_av_R_equivalents 0.0270
_diffrn_reflns_av_unetI/netI 0.0245
_diffrn_reflns_Laue_measured_fraction_full 1.000
_diffrn_reflns_Laue_measured_fraction_max 0.918
_diffrn_reflns_limit_h_max 18
_diffrn_reflns_limit_h_min -17
_diffrn_reflns_limit_k_max 24
_diffrn_reflns_limit_k_min -24
_diffrn_reflns_limit_l_max 19
_diffrn_reflns_limit_l_min -18
_diffrn_reflns_number 49625
_diffrn_reflns_point_group_measured_fraction_full 1.000
_diffrn_reflns_point_group_measured_fraction_max 0.918
_diffrn_reflns_theta_full 25.242
_diffrn_reflns_theta_max 31.673
_diffrn_reflns_theta_min 1.914
_exptl_absorpt_coefficient_mu 1.525
_exptl_absorpt_correction_T_max 0.7456
_exptl_absorpt_correction_T_min 0.6139
_exptl_absorpt_correction_type multi-scan
_exptl_absorpt_process_details
; 
 SADABS 2016/2: Krause, L., Herbst-Irmer, R., Sheldrick G.M. & Stalke D., 
 J. Appl. Cryst. 48 (2015) 3-10 
;
_exptl_crystal_colour colourless
_exptl_crystal_density_diffrn 1.290
_exptl_crystal_density_method 'not measured'
_exptl_crystal_description prism
_exptl_crystal_F_000 1176
_exptl_crystal_size_max 0.220
_exptl_crystal_size_mid 0.200
_exptl_crystal_size_min 0.110
_refine_diff_density_max 0.512
_refine_diff_density_min -0.413
_refine_diff_density_rms 0.064
_refine_ls_extinction_method none
_refine_ls_goodness_of_fit_ref 1.041
_refine_ls_hydrogen_treatment constr
_refine_ls_matrix_type full
_refine_ls_number_parameters 304
_refine_ls_number_reflns 8945
_refine_ls_number_restraints 0
_refine_ls_restrained_S_all 1.041
_refine_ls_R_factor_all 0.0517
_refine_ls_R_factor_gt 0.0310
_refine_ls_shift/su_max 0.002
_refine_ls_shift/su_mean 0.000
_refine_ls_structure_factor_coef Fsqd
_refine_ls_weighting_details 'w=1/[\s^2^(Fo^2^)+(0.0321P)^2^+1.8003P] where P=(Fo^2^+2Fc^2^)/3'
_refine_ls_weighting_scheme calc
_refine_ls_wR_factor_gt 0.0701
_refine_ls_wR_factor_ref 0.0800
_reflns_Friedel_coverage 0.000
_reflns_number_gt 6972
_reflns_number_total 8945
_reflns_threshold_expression 'I > 2\s(I)'
_cod_data_source_file d4dt00264d2.cif
_cod_data_source_block BN107_3b
_cod_depositor_comments 'Adding full bibliography for 7715309--7715318.cif.'
_cod_original_sg_symbol_H-M 'P 21/n'
_cod_database_code 7715314
_shelx_shelxl_version_number 2018/3
_shelx_space_group_comment
; 
The symmetry employed for this shelxl refinement is uniquely defined 
by the following loop, which should always be used as a source of 
symmetry information in preference to the above space-group names. 
They are only intended as comments. 
;
_shelx_estimated_absorpt_t_min 0.730
_shelx_estimated_absorpt_t_max 0.850

loop_
_space_group_symop_operation_xyz
'x, y, z'
'-x+1/2, y+1/2, -z+1/2'
'-x, -y, -z'
'x-1/2, -y-1/2, z-1/2'

loop_
_atom_site_label
_atom_site_type_symbol
_atom_site_fract_x
_atom_site_fract_y
_atom_site_fract_z
_atom_site_U_iso_or_equiv
_atom_site_adp_type
_atom_site_occupancy
_atom_site_site_symmetry_order
_atom_site_calc_flag
_atom_site_refinement_flags_posn
_atom_site_refinement_flags_adp
_atom_site_refinement_flags_occupancy
_atom_site_disorder_assembly
_atom_site_disorder_group
Se1 Se 0.54129(2) 0.59429(2) 0.88418(2) 0.02434(5) Uani 1 1 d . . . . .
K1 K 0.57473(3) 0.40670(2) 0.90618(3) 0.02584(7) Uani 1 1 d . . . . .
P1 P 0.37857(3) 0.58290(2) 0.80554(3) 0.01923(8) Uani 1 1 d . . . . .
O1 O 0.78139(11) 0.41008(7) 0.84345(12) 0.0399(3) Uani 1 1 d . . . . .
O2 O 0.61218(11) 0.25631(8) 0.91368(13) 0.0446(4) Uani 1 1 d . . . . .
C1 C 0.38993(11) 0.48078(8) 0.76314(10) 0.0179(3) Uani 1 1 d . . . . .
C2 C 0.46100(11) 0.45559(8) 0.69059(11) 0.0191(3) Uani 1 1 d . . . . .
C3 C 0.47077(13) 0.37651(9) 0.67146(12) 0.0232(3) Uani 1 1 d . . . . .
H3 H 0.518861 0.360149 0.622554 0.028 Uiso 1 1 calc R U . . .
C4 C 0.41282(13) 0.32113(9) 0.72128(12) 0.0255(3) Uani 1 1 d . . . . .
C5 C 0.34271(13) 0.34642(9) 0.79192(12) 0.0249(3) Uani 1 1 d . . . . .
H5 H 0.302217 0.309413 0.826783 0.030 Uiso 1 1 calc R U . . .
C6 C 0.32990(12) 0.42460(9) 0.81328(11) 0.0207(3) Uani 1 1 d . . . . .
C7 C 0.52894(12) 0.51092(9) 0.63384(11) 0.0218(3) Uani 1 1 d . . . . .
H7A H 0.565473 0.547059 0.680130 0.033 Uiso 1 1 calc R U . . .
H7B H 0.482320 0.539729 0.586224 0.033 Uiso 1 1 calc R U . . .
H7C H 0.583290 0.482002 0.598195 0.033 Uiso 1 1 calc R U . . .
C8 C 0.42454(17) 0.23608(10) 0.69995(15) 0.0362(4) Uani 1 1 d . . . . .
H8A H 0.458155 0.229258 0.636079 0.054 Uiso 1 1 calc R U . . .
H8B H 0.352826 0.211699 0.697355 0.054 Uiso 1 1 calc R U . . .
H8C H 0.470246 0.212045 0.752564 0.054 Uiso 1 1 calc R U . . .
C9 C 0.25260(14) 0.44561(10) 0.89265(12) 0.0278(3) Uani 1 1 d . . . . .
H9A H 0.210337 0.399995 0.909834 0.042 Uiso 1 1 calc R U . . .
H9B H 0.203459 0.486399 0.867932 0.042 Uiso 1 1 calc R U . . .
H9C H 0.293845 0.464061 0.951691 0.042 Uiso 1 1 calc R U . . .
C10 C 0.36327(11) 0.63686(8) 0.68585(11) 0.0186(3) Uani 1 1 d . . . . .
C11 C 0.26895(12) 0.61812(9) 0.62657(12) 0.0215(3) Uani 1 1 d . . . . .
C12 C 0.24574(13) 0.65699(9) 0.53776(12) 0.0247(3) Uani 1 1 d . . . . .
H12 H 0.183706 0.642079 0.498177 0.030 Uiso 1 1 calc R U . . .
C13 C 0.30984(13) 0.71651(9) 0.50520(12) 0.0242(3) Uani 1 1 d . . . . .
C14 C 0.39947(13) 0.73654(9) 0.56543(12) 0.0229(3) Uani 1 1 d . . . . .
H14 H 0.443911 0.777918 0.545125 0.028 Uiso 1 1 calc R U . . .
C15 C 0.42765(12) 0.69881(8) 0.65459(11) 0.0205(3) Uani 1 1 d . . . . .
C16 C 0.18792(13) 0.55857(10) 0.65777(14) 0.0289(3) Uani 1 1 d . . . . .
H16A H 0.218966 0.506820 0.651301 0.043 Uiso 1 1 calc R U . . .
H16B H 0.121709 0.562663 0.615298 0.043 Uiso 1 1 calc R U . . .
H16C H 0.170477 0.567561 0.726983 0.043 Uiso 1 1 calc R U . . .
C17 C 0.28200(15) 0.75955(11) 0.41025(13) 0.0336(4) Uani 1 1 d . . . . .
H17A H 0.306577 0.729703 0.353764 0.050 Uiso 1 1 calc R U . . .
H17B H 0.318026 0.809993 0.412025 0.050 Uiso 1 1 calc R U . . .
H17C H 0.203317 0.766897 0.403294 0.050 Uiso 1 1 calc R U . . .
C18 C 0.52672(14) 0.72906(10) 0.71200(12) 0.0277(3) Uani 1 1 d . . . . .
H18A H 0.505578 0.748435 0.776596 0.042 Uiso 1 1 calc R U . . .
H18B H 0.559134 0.771074 0.674701 0.042 Uiso 1 1 calc R U . . .
H18C H 0.579635 0.687275 0.721906 0.042 Uiso 1 1 calc R U . . .
C19 C 0.80061(19) 0.41727(12) 0.74134(17) 0.0446(5) Uani 1 1 d . . . . .
H19A H 0.735441 0.400175 0.701919 0.054 Uiso 1 1 calc R U . . .
H19B H 0.861584 0.383170 0.724722 0.054 Uiso 1 1 calc R U . . .
C20 C 0.8272(2) 0.49929(13) 0.71384(19) 0.0513(6) Uani 1 1 d . . . . .
H20A H 0.763500 0.532734 0.723507 0.062 Uiso 1 1 calc R U . . .
H20B H 0.844703 0.501653 0.642996 0.062 Uiso 1 1 calc R U . . .
C21 C 0.92295(17) 0.52832(13) 0.77746(19) 0.0495(6) Uani 1 1 d . . . . .
H21A H 0.989065 0.499289 0.761563 0.059 Uiso 1 1 calc R U . . .
H21B H 0.935510 0.583664 0.763583 0.059 Uiso 1 1 calc R U . . .
C22 C 0.9002(2) 0.51772(12) 0.88492(18) 0.0526(6) Uani 1 1 d . . . . .
H22A H 0.839257 0.551529 0.902545 0.063 Uiso 1 1 calc R U . . .
H22B H 0.964824 0.532576 0.926596 0.063 Uiso 1 1 calc R U . . .
C23 C 0.87169(19) 0.43471(12) 0.90456(15) 0.0421(5) Uani 1 1 d . . . . .
H23A H 0.934979 0.401577 0.891943 0.050 Uiso 1 1 calc R U . . .
H23B H 0.854532 0.428711 0.975129 0.050 Uiso 1 1 calc R U . . .
C24 C 0.70265(15) 0.21559(11) 0.87981(14) 0.0334(4) Uani 1 1 d . . . . .
H24A H 0.746278 0.250613 0.839451 0.040 Uiso 1 1 calc R U . . .
H24B H 0.676954 0.172448 0.836742 0.040 Uiso 1 1 calc R U . . .
C25 C 0.77310(16) 0.18395(14) 0.96422(16) 0.0453(5) Uani 1 1 d . . . . .
H25A H 0.806273 0.227211 1.002717 0.054 Uiso 1 1 calc R U . . .
H25B H 0.832282 0.152719 0.937424 0.054 Uiso 1 1 calc R U . . .
C26 C 0.70720(18) 0.13419(14) 1.03200(15) 0.0445(5) Uani 1 1 d . . . . .
H26A H 0.683896 0.086372 0.996936 0.053 Uiso 1 1 calc R U . . .
H26B H 0.752208 0.119442 1.091540 0.053 Uiso 1 1 calc R U . . .
C27 C 0.6090(2) 0.17881(14) 1.06259(19) 0.0585(7) Uani 1 1 d . . . . .
H27A H 0.561851 0.144535 1.100563 0.070 Uiso 1 1 calc R U . . .
H27B H 0.632593 0.222093 1.106359 0.070 Uiso 1 1 calc R U . . .
C28 C 0.54664(18) 0.20964(13) 0.9750(2) 0.0601(7) Uani 1 1 d . . . . .
H28A H 0.516175 0.166049 0.935349 0.072 Uiso 1 1 calc R U . . .
H28B H 0.485343 0.240937 0.997693 0.072 Uiso 1 1 calc R U . . .

loop_
_atom_site_aniso_label
_atom_site_aniso_U_11
_atom_site_aniso_U_22
_atom_site_aniso_U_33
_atom_site_aniso_U_23
_atom_site_aniso_U_13
_atom_site_aniso_U_12
Se1 0.02979(9) 0.02429(8) 0.01849(8) 0.00047(6) -0.00420(6) -0.00522(6)
K1 0.02694(16) 0.02362(16) 0.02697(17) 0.00273(13) 0.00125(13) 0.00168(13)
P1 0.02122(18) 0.01938(17) 0.01739(17) -0.00118(13) 0.00412(13) -0.00155(14)
O1 0.0348(7) 0.0313(7) 0.0541(9) 0.0070(6) 0.0084(6) -0.0071(5)
O2 0.0279(6) 0.0260(6) 0.0809(11) 0.0075(7) 0.0127(7) 0.0031(5)
C1 0.0183(6) 0.0185(6) 0.0167(6) 0.0003(5) -0.0006(5) -0.0008(5)
C2 0.0186(6) 0.0207(7) 0.0176(6) 0.0005(5) -0.0026(5) 0.0000(5)
C3 0.0243(7) 0.0229(7) 0.0224(7) -0.0031(6) 0.0005(6) 0.0033(6)
C4 0.0286(8) 0.0199(7) 0.0274(8) 0.0001(6) -0.0042(6) -0.0001(6)
C5 0.0269(8) 0.0212(7) 0.0264(8) 0.0040(6) -0.0014(6) -0.0042(6)
C6 0.0197(7) 0.0234(7) 0.0188(7) 0.0024(5) -0.0007(5) -0.0023(5)
C7 0.0228(7) 0.0240(7) 0.0190(7) -0.0004(5) 0.0048(5) 0.0007(6)
C8 0.0452(11) 0.0196(8) 0.0436(11) -0.0017(7) -0.0002(8) 0.0012(7)
C9 0.0276(8) 0.0299(8) 0.0265(8) 0.0031(6) 0.0083(6) -0.0044(6)
C10 0.0196(7) 0.0175(6) 0.0188(7) -0.0014(5) 0.0028(5) 0.0027(5)
C11 0.0186(7) 0.0198(6) 0.0262(7) -0.0017(6) 0.0017(6) 0.0029(5)
C12 0.0210(7) 0.0263(7) 0.0266(8) -0.0026(6) -0.0032(6) 0.0055(6)
C13 0.0266(7) 0.0236(7) 0.0225(7) 0.0002(6) 0.0021(6) 0.0087(6)
C14 0.0266(7) 0.0185(7) 0.0240(7) 0.0006(6) 0.0054(6) 0.0016(6)
C15 0.0221(7) 0.0189(6) 0.0207(7) -0.0018(5) 0.0039(5) 0.0011(5)
C16 0.0215(7) 0.0270(8) 0.0375(9) 0.0023(7) -0.0048(6) -0.0035(6)
C17 0.0406(10) 0.0320(9) 0.0278(8) 0.0066(7) -0.0029(7) 0.0074(7)
C18 0.0305(8) 0.0269(8) 0.0258(8) 0.0036(6) 0.0005(6) -0.0109(6)
C19 0.0499(12) 0.0358(10) 0.0467(12) 0.0039(9) -0.0134(10) -0.0053(9)
C20 0.0558(13) 0.0458(12) 0.0511(13) 0.0193(10) -0.0094(11) -0.0071(10)
C21 0.0350(10) 0.0434(11) 0.0697(15) 0.0202(11) -0.0012(10) -0.0118(9)
C22 0.0688(15) 0.0328(10) 0.0548(14) -0.0019(10) -0.0133(12) -0.0091(10)
C23 0.0583(13) 0.0343(10) 0.0335(10) 0.0001(8) 0.0011(9) -0.0015(9)
C24 0.0374(9) 0.0311(9) 0.0316(9) 0.0010(7) 0.0013(7) 0.0073(7)
C25 0.0318(9) 0.0661(14) 0.0378(11) 0.0177(10) 0.0000(8) 0.0021(9)
C26 0.0485(12) 0.0559(13) 0.0285(10) 0.0112(9) -0.0047(8) -0.0087(10)
C27 0.0727(16) 0.0456(12) 0.0603(15) -0.0118(11) 0.0376(13) -0.0209(12)
C28 0.0336(11) 0.0350(11) 0.114(2) 0.0081(13) 0.0274(13) -0.0018(9)

loop_
_atom_type_symbol
_atom_type_description
_atom_type_scat_dispersion_real
_atom_type_scat_dispersion_imag
_atom_type_scat_source
C C 0.0033 0.0016 'International Tables Vol C Tables 4.2.6.8 and 6.1.1.4'
H H 0.0000 0.0000 'International Tables Vol C Tables 4.2.6.8 and 6.1.1.4'
K K 0.2009 0.2494 'International Tables Vol C Tables 4.2.6.8 and 6.1.1.4'
O O 0.0106 0.0060 'International Tables Vol C Tables 4.2.6.8 and 6.1.1.4'
P P 0.1023 0.0942 'International Tables Vol C Tables 4.2.6.8 and 6.1.1.4'
Se Se -0.0929 2.2259 'International Tables Vol C Tables 4.2.6.8 and 6.1.1.4'

loop_
_geom_angle_atom_site_label_1
_geom_angle_atom_site_label_2
_geom_angle_atom_site_label_3
_geom_angle
_geom_angle_site_symmetry_1
_geom_angle_site_symmetry_3
_geom_angle_publ_flag
P1 Se1 K1 89.51(2) . 3_667 ?
P1 Se1 K1 93.571(13) . . ?
K1 Se1 K1 88.530(10) 3_667 . ?
O2 K1 O1 82.45(4) . . ?
O2 K1 C1 122.52(5) . . ?
O1 K1 C1 117.24(4) . . ?
O2 K1 Se1 92.57(4) . 3_667 ?
O1 K1 Se1 136.93(4) . 3_667 ?
C1 K1 Se1 101.50(3) . 3_667 ?
O2 K1 C6 105.53(4) . . ?
O1 K1 C6 138.52(5) . . ?
C1 K1 C6 25.39(4) . . ?
Se1 K1 C6 84.10(3) 3_667 . ?
O2 K1 C2 110.77(5) . . ?
O1 K1 C2 95.10(4) . . ?
C1 K1 C2 25.13(4) . . ?
Se1 K1 C2 126.08(3) 3_667 . ?
C6 K1 C2 43.67(4) . . ?
O2 K1 Se1 175.80(4) . . ?
O1 K1 Se1 93.80(3) . . ?
C1 K1 Se1 57.62(3) . . ?
Se1 K1 Se1 91.470(10) 3_667 . ?
C6 K1 Se1 76.04(3) . . ?
C2 K1 Se1 67.55(3) . . ?
O2 K1 C5 81.71(4) . . ?
O1 K1 C5 130.95(5) . . ?
C1 K1 C5 43.53(4) . . ?
Se1 K1 C5 89.91(3) 3_667 . ?
C6 K1 C5 24.32(4) . . ?
C2 K1 C5 49.53(4) . . ?
Se1 K1 C5 99.47(3) . . ?
O2 K1 C3 86.71(5) . . ?
O1 K1 C3 91.95(5) . . ?
C1 K1 C3 43.04(4) . . ?
Se1 K1 C3 130.62(3) 3_667 . ?
C6 K1 C3 49.22(4) . . ?
C2 K1 C3 24.06(4) . . ?
Se1 K1 C3 91.55(3) . . ?
C5 K1 C3 41.10(4) . . ?
O2 K1 C4 72.58(5) . . ?
O1 K1 C4 107.71(5) . . ?
C1 K1 C4 50.31(4) . . ?
Se1 K1 C4 111.43(4) 3_667 . ?
C6 K1 C4 42.41(4) . . ?
C2 K1 C4 42.36(4) . . ?
Se1 K1 C4 106.96(3) . . ?
C5 K1 C4 23.39(4) . . ?
C3 K1 C4 23.30(4) . . ?
O2 K1 K1 138.83(4) . 3_667 ?
O1 K1 K1 124.50(3) . 3_667 ?
C1 K1 K1 75.78(3) . 3_667 ?
Se1 K1 K1 46.274(12) 3_667 3_667 ?
C6 K1 K1 75.68(3) . 3_667 ?
C2 K1 K1 98.16(3) . 3_667 ?
Se1 K1 K1 45.196(12) . 3_667 ?
C5 K1 K1 96.77(3) . 3_667 ?
C3 K1 K1 118.79(3) . 3_667 ?
C4 K1 K1 118.05(3) . 3_667 ?
C1 P1 C10 102.42(7) . . ?
C1 P1 Se1 98.68(5) . . ?
C10 P1 Se1 114.85(5) . . ?
C19 O1 C23 112.19(15) . . ?
C19 O1 K1 120.29(12) . . ?
C23 O1 K1 123.17(12) . . ?
C24 O2 C28 112.32(15) . . ?
C24 O2 K1 128.15(11) . . ?
C28 O2 K1 118.37(12) . . ?
C2 C1 C6 118.30(13) . . ?
C2 C1 P1 124.25(11) . . ?
C6 C1 P1 117.23(11) . . ?
C2 C1 K1 81.13(8) . . ?
C6 C1 K1 79.03(8) . . ?
P1 C1 K1 104.88(6) . . ?
C3 C2 C1 119.43(14) . . ?
C3 C2 C7 118.33(13) . . ?
C1 C2 C7 122.23(13) . . ?
C3 C2 K1 82.78(9) . . ?
C1 C2 K1 73.74(8) . . ?
C7 C2 K1 112.87(9) . . ?
C4 C3 C2 122.43(15) . . ?
C4 C3 K1 80.60(9) . . ?
C2 C3 K1 73.16(8) . . ?
C4 C3 H3 118.8 . . ?
C2 C3 H3 118.8 . . ?
K1 C3 H3 118.1 . . ?
C5 C4 C3 117.75(14) . . ?
C5 C4 C8 120.50(15) . . ?
C3 C4 C8 121.76(16) . . ?
C5 C4 K1 74.17(9) . . ?
C3 C4 K1 76.10(9) . . ?
C8 C4 K1 119.89(11) . . ?
C4 C5 C6 121.91(15) . . ?
C4 C5 K1 82.43(10) . . ?
C6 C5 K1 72.88(9) . . ?
C4 C5 H5 119.0 . . ?
C6 C5 H5 119.0 . . ?
K1 C5 H5 116.0 . . ?
C5 C6 C1 120.18(14) . . ?
C5 C6 C9 117.48(14) . . ?
C1 C6 C9 122.33(14) . . ?
C5 C6 K1 82.80(9) . . ?
C1 C6 K1 75.58(8) . . ?
C9 C6 K1 110.91(10) . . ?
C2 C7 H7A 109.5 . . ?
C2 C7 H7B 109.5 . . ?
H7A C7 H7B 109.5 . . ?
C2 C7 H7C 109.5 . . ?
H7A C7 H7C 109.5 . . ?
H7B C7 H7C 109.5 . . ?
C4 C8 H8A 109.5 . . ?
C4 C8 H8B 109.5 . . ?
H8A C8 H8B 109.5 . . ?
C4 C8 H8C 109.5 . . ?
H8A C8 H8C 109.5 . . ?
H8B C8 H8C 109.5 . . ?
C6 C9 H9A 109.5 . . ?
C6 C9 H9B 109.5 . . ?
H9A C9 H9B 109.5 . . ?
C6 C9 H9C 109.5 . . ?
H9A C9 H9C 109.5 . . ?
H9B C9 H9C 109.5 . . ?
C15 C10 C11 117.63(13) . . ?
C15 C10 P1 127.01(11) . . ?
C11 C10 P1 114.94(11) . . ?
C12 C11 C10 120.42(14) . . ?
C12 C11 C16 117.15(14) . . ?
C10 C11 C16 122.39(14) . . ?
C13 C12 C11 122.31(15) . . ?
C13 C12 H12 118.8 . . ?
C11 C12 H12 118.8 . . ?
C12 C13 C14 116.93(14) . . ?
C12 C13 C17 121.72(15) . . ?
C14 C13 C17 121.32(15) . . ?
C13 C14 C15 123.26(15) . . ?
C13 C14 H14 118.4 . . ?
C15 C14 H14 118.4 . . ?
C14 C15 C10 119.35(14) . . ?
C14 C15 C18 116.33(13) . . ?
C10 C15 C18 124.32(13) . . ?
C11 C16 H16A 109.5 . . ?
C11 C16 H16B 109.5 . . ?
H16A C16 H16B 109.5 . . ?
C11 C16 H16C 109.5 . . ?
H16A C16 H16C 109.5 . . ?
H16B C16 H16C 109.5 . . ?
C13 C17 H17A 109.5 . . ?
C13 C17 H17B 109.5 . . ?
H17A C17 H17B 109.5 . . ?
C13 C17 H17C 109.5 . . ?
H17A C17 H17C 109.5 . . ?
H17B C17 H17C 109.5 . . ?
C15 C18 H18A 109.5 . . ?
C15 C18 H18B 109.5 . . ?
H18A C18 H18B 109.5 . . ?
C15 C18 H18C 109.5 . . ?
H18A C18 H18C 109.5 . . ?
H18B C18 H18C 109.5 . . ?
O1 C19 C20 111.74(18) . . ?
O1 C19 H19A 109.3 . . ?
C20 C19 H19A 109.3 . . ?
O1 C19 H19B 109.3 . . ?
C20 C19 H19B 109.3 . . ?
H19A C19 H19B 107.9 . . ?
C19 C20 C21 110.23(18) . . ?
C19 C20 H20A 109.6 . . ?
C21 C20 H20A 109.6 . . ?
C19 C20 H20B 109.6 . . ?
C21 C20 H20B 109.6 . . ?
H20A C20 H20B 108.1 . . ?
C22 C21 C20 109.41(19) . . ?
C22 C21 H21A 109.8 . . ?
C20 C21 H21A 109.8 . . ?
C22 C21 H21B 109.8 . . ?
C20 C21 H21B 109.8 . . ?
H21A C21 H21B 108.2 . . ?
C21 C22 C23 109.99(19) . . ?
C21 C22 H22A 109.7 . . ?
C23 C22 H22A 109.7 . . ?
C21 C22 H22B 109.7 . . ?
C23 C22 H22B 109.7 . . ?
H22A C22 H22B 108.2 . . ?
O1 C23 C22 111.53(17) . . ?
O1 C23 H23A 109.3 . . ?
C22 C23 H23A 109.3 . . ?
O1 C23 H23B 109.3 . . ?
C22 C23 H23B 109.3 . . ?
H23A C23 H23B 108.0 . . ?
O2 C24 C25 112.03(16) . . ?
O2 C24 H24A 109.2 . . ?
C25 C24 H24A 109.2 . . ?
O2 C24 H24B 109.2 . . ?
C25 C24 H24B 109.2 . . ?
H24A C24 H24B 107.9 . . ?
C24 C25 C26 110.81(17) . . ?
C24 C25 H25A 109.5 . . ?
C26 C25 H25A 109.5 . . ?
C24 C25 H25B 109.5 . . ?
C26 C25 H25B 109.5 . . ?
H25A C25 H25B 108.1 . . ?
C27 C26 C25 109.38(19) . . ?
C27 C26 H26A 109.8 . . ?
C25 C26 H26A 109.8 . . ?
C27 C26 H26B 109.8 . . ?
C25 C26 H26B 109.8 . . ?
H26A C26 H26B 108.2 . . ?
C28 C27 C26 111.21(19) . . ?
C28 C27 H27A 109.4 . . ?
C26 C27 H27A 109.4 . . ?
C28 C27 H27B 109.4 . . ?
C26 C27 H27B 109.4 . . ?
H27A C27 H27B 108.0 . . ?
O2 C28 C27 112.16(19) . . ?
O2 C28 H28A 109.2 . . ?
C27 C28 H28A 109.2 . . ?
O2 C28 H28B 109.2 . . ?
C27 C28 H28B 109.2 . . ?
H28A C28 H28B 107.9 . . ?

loop_
_geom_bond_atom_site_label_1
_geom_bond_atom_site_label_2
_geom_bond_distance
_geom_bond_site_symmetry_2
_geom_bond_publ_flag
Se1 P1 2.2388(6) . ?
Se1 K1 3.2264(8) 3_667 ?
Se1 K1 3.2861(9) . ?
K1 O2 2.6459(15) . ?
K1 O1 2.7235(15) . ?
K1 C1 3.1918(15) . ?
K1 C6 3.2355(17) . ?
K1 C2 3.2851(16) . ?
K1 C5 3.3588(17) . ?
K1 C3 3.4051(18) . ?
K1 C4 3.4607(17) . ?
K1 K1 4.5458(10) 3_667 ?
P1 C1 1.8657(15) . ?
P1 C10 1.8682(15) . ?
O1 C19 1.414(3) . ?
O1 C23 1.423(3) . ?
O2 C24 1.414(2) . ?
O2 C28 1.432(3) . ?
C1 C2 1.412(2) . ?
C1 C6 1.413(2) . ?
C2 C3 1.399(2) . ?
C2 C7 1.505(2) . ?
C3 C4 1.388(2) . ?
C3 H3 0.9500 . ?
C4 C5 1.386(2) . ?
C4 C8 1.509(2) . ?
C5 C6 1.395(2) . ?
C5 H5 0.9500 . ?
C6 C9 1.510(2) . ?
C7 H7A 0.9800 . ?
C7 H7B 0.9800 . ?
C7 H7C 0.9800 . ?
C8 H8A 0.9800 . ?
C8 H8B 0.9800 . ?
C8 H8C 0.9800 . ?
C9 H9A 0.9800 . ?
C9 H9B 0.9800 . ?
C9 H9C 0.9800 . ?
C10 C15 1.411(2) . ?
C10 C11 1.421(2) . ?
C11 C12 1.393(2) . ?
C11 C16 1.509(2) . ?
C12 C13 1.383(2) . ?
C12 H12 0.9500 . ?
C13 C14 1.388(2) . ?
C13 C17 1.509(2) . ?
C14 C15 1.399(2) . ?
C14 H14 0.9500 . ?
C15 C18 1.512(2) . ?
C16 H16A 0.9800 . ?
C16 H16B 0.9800 . ?
C16 H16C 0.9800 . ?
C17 H17A 0.9800 . ?
C17 H17B 0.9800 . ?
C17 H17C 0.9800 . ?
C18 H18A 0.9800 . ?
C18 H18B 0.9800 . ?
C18 H18C 0.9800 . ?
C19 C20 1.508(3) . ?
C19 H19A 0.9900 . ?
C19 H19B 0.9900 . ?
C20 C21 1.516(3) . ?
C20 H20A 0.9900 . ?
C20 H20B 0.9900 . ?
C21 C22 1.500(4) . ?
C21 H21A 0.9900 . ?
C21 H21B 0.9900 . ?
C22 C23 1.506(3) . ?
C22 H22A 0.9900 . ?
C22 H22B 0.9900 . ?
C23 H23A 0.9900 . ?
C23 H23B 0.9900 . ?
C24 C25 1.506(3) . ?
C24 H24A 0.9900 . ?
C24 H24B 0.9900 . ?
C25 C26 1.519(3) . ?
C25 H25A 0.9900 . ?
C25 H25B 0.9900 . ?
C26 C27 1.510(3) . ?
C26 H26A 0.9900 . ?
C26 H26B 0.9900 . ?
C27 C28 1.481(4) . ?
C27 H27A 0.9900 . ?
C27 H27B 0.9900 . ?
C28 H28A 0.9900 . ?
C28 H28B 0.9900 . ?
